data_7046566
loop_
_publ_author_name
'Ghosh, Pokhraj'
'Quiroz, Manuel'
'Pulukkody, Randara'
'Bhuvanesh, Nattamai'
'Darensbourg, Marcetta Y.'

_publ_section_title
;
 Bridging cyanides from cyanoiron metalloligands to redox-active
 dinitrosyl iron units.
;
_journal_issue 34
_journal_name_full 'Dalton transactions (Cambridge, England : 2003)'
_journal_page_first 11812
_journal_page_last 11819
_journal_paper_doi 10.1039/c8dt01761a
_journal_volume 47
_journal_year 2018
_chemical_formula_moiety 'C53 H55 Fe2 N5 O2 P2, B F4, 2(C H2 Cl2)'
_chemical_formula_sum 'C55 H59 B Cl4 F4 Fe2 N5 O2 P2'
_chemical_formula_weight 1224.32
_space_group_crystal_system triclinic
_space_group_IT_number 2
_space_group_name_Hall '-P 1'
_space_group_name_H-M_alt 'P -1'
_symmetry_space_group_name_Hall '-P 1'
_symmetry_space_group_name_H-M 'P -1'
_atom_sites_solution_hydrogens geom
_atom_sites_solution_primary dual
_audit_creation_date 2018-05-01
_audit_creation_method
;
Olex2 1.2-beta
(compiled 2018.04.03 svn.r3497 for OlexSys, GUI svn.r5486)
;
_audit_update_record
;
2018-05-31 deposited with the CCDC.
2018-06-06 downloaded from the CCDC.
;
_cell_angle_alpha 91.49(3)
_cell_angle_beta 98.57(2)
_cell_angle_gamma 91.66(3)
_cell_formula_units_Z 2
_cell_length_a 13.643(7)
_cell_length_b 14.261(8)
_cell_length_c 14.533(7)
_cell_measurement_reflns_used 9950
_cell_measurement_temperature 110.
_cell_measurement_theta_max 72.251
_cell_measurement_theta_min 4.436
_cell_volume 2794(3)
_computing_cell_refinement 'SAINT v8.34A (Bruker, 2013)'
_computing_data_collection 'Apex3 (Bruker 2016)'
_computing_data_reduction 'SAINT v8.34A (Bruker, 2013)'
_computing_molecular_graphics 'Olex2 (Dolomanov et al., 2009)'
_computing_publication_material 'Olex2 (Dolomanov et al., 2009)'
_computing_structure_refinement 'ShelXL (Sheldrick, 2015)'
_computing_structure_solution 'ShelXT (Sheldrick, 2015)'
_diffrn_ambient_temperature 110.0
_diffrn_measured_fraction_theta_full 0.983
_diffrn_measured_fraction_theta_max 0.973
_diffrn_measurement_device_type 'Bruker APEX-II CCD'
_diffrn_measurement_method '\f and \w scans'
_diffrn_radiation_type CuK\a
_diffrn_radiation_wavelength 1.54184
_diffrn_reflns_av_R_equivalents 0.0561
_diffrn_reflns_av_unetI/netI 0.0330
_diffrn_reflns_Laue_measured_fraction_full 0.983
_diffrn_reflns_Laue_measured_fraction_max 0.973
_diffrn_reflns_limit_h_max 16
_diffrn_reflns_limit_h_min -16
_diffrn_reflns_limit_k_max 17
_diffrn_reflns_limit_k_min -17
_diffrn_reflns_limit_l_max 17
_diffrn_reflns_limit_l_min -17
_diffrn_reflns_number 73161
_diffrn_reflns_point_group_measured_fraction_full 0.983
_diffrn_reflns_point_group_measured_fraction_max 0.973
_diffrn_reflns_theta_full 67.684
_diffrn_reflns_theta_max 72.641
_diffrn_reflns_theta_min 3.077
_diffrn_standards_number 0
_exptl_absorpt_coefficient_mu 6.960
_exptl_absorpt_correction_T_max 0.7536
_exptl_absorpt_correction_T_min 0.3040
_exptl_absorpt_correction_type multi-scan
_exptl_absorpt_process_details
'SADABS-2014/5 (Bruker,2014/5) was used for absorption correction. wR2(int) was 0.1473 before and 0.0938 after correction. The Ratio of minimum to maximum transmission is 0.4034. The \l/2 correction factor is Not present.'
_exptl_crystal_colour brown
_exptl_crystal_colour_primary brown
_exptl_crystal_density_diffrn 1.456
_exptl_crystal_description block
_exptl_crystal_F_000 1262
_exptl_crystal_size_max 0.1
_exptl_crystal_size_mid 0.1
_exptl_crystal_size_min 0.1
_refine_diff_density_max 1.476
_refine_diff_density_min -1.762
_refine_diff_density_rms 0.133
_refine_ls_extinction_method none
_refine_ls_goodness_of_fit_ref 1.070
_refine_ls_hydrogen_treatment constr
_refine_ls_matrix_type full
_refine_ls_number_parameters 682
_refine_ls_number_reflns 10802
_refine_ls_number_restraints 0
_refine_ls_restrained_S_all 1.070
_refine_ls_R_factor_all 0.0813
_refine_ls_R_factor_gt 0.0756
_refine_ls_shift/su_max 0.001
_refine_ls_shift/su_mean 0.000
_refine_ls_structure_factor_coef Fsqd
_refine_ls_weighting_details 'w=1/[\s^2^(Fo^2^)+(0.0548P)^2^+25.2433P] where P=(Fo^2^+2Fc^2^)/3'
_refine_ls_weighting_scheme calc
_refine_ls_wR_factor_gt 0.1766
_refine_ls_wR_factor_ref 0.1826
_reflns_Friedel_coverage 0.000
_reflns_number_gt 10160
_reflns_number_total 10802
_reflns_threshold_expression 'I > 2\s(I)'
_cod_data_source_file c8dt01761a2.cif
_cod_data_source_block dppefecn_0m
_cod_depositor_comments 'Adding full bibliography for 7046563--7046567.cif.'
_cod_database_code 7046566
_shelx_shelxl_version_number 2018/3
_shelx_space_group_comment
;
The symmetry employed for this shelxl refinement is uniquely defined
by the following loop, which should always be used as a source of
symmetry information in preference to the above space-group names.
They are only intended as comments.
;
_shelx_estimated_absorpt_t_max 0.543
_shelx_estimated_absorpt_t_min 0.543
_olex2_refinement_description
;
1. Fixed Uiso
 At 1.2 times of:
  All C(H) groups, All C(H,H) groups
 At 1.5 times of:
  All C(H,H,H) groups
2.a Secondary CH2 refined with riding coordinates:
 C10(H10A,H10B), C11(H11A,H11B), C40(H40A,H40B), C41(H41A,H41B), C107(H10C,
 H10D), C108(H10E,H10F)
2.b Aromatic/amide H refined with riding coordinates:
 C3(H3), C5(H5), C15(H15), C17(H17), C23(H23), C24(H24), C25(H25), C26(H26),
 C27(H27), C29(H29), C30(H30), C31(H31), C32(H32), C33(H33), C35(H35), C36(H36),
  C37(H37), C38(H38), C39(H39), C43(H43), C44(H44), C45(H45), C46(H46),
 C47(H47), C49(H49), C50(H50), C51(H51), C52(H52), C53(H53)
2.c Idealised Me refined as rotating group:
 C7(H7A,H7B,H7C), C8(H8A,H8B,H8C), C9(H9A,H9B,H9C), C19(H19A,H19B,H19C),
 C20(H20A,H20B,H20C), C21(H21A,H21B,H21C)
;
_olex2_submission_special_instructions 'No special instructions were received'

loop_
_space_group_symop_operation_xyz
'x, y, z'
'-x, -y, -z'

loop_
_atom_site_label
_atom_site_type_symbol
_atom_site_fract_x
_atom_site_fract_y
_atom_site_fract_z
_atom_site_U_iso_or_equiv
_atom_site_adp_type
_atom_site_occupancy
_atom_site_site_symmetry_order
_atom_site_calc_flag
_atom_site_refinement_flags_posn
Fe1 Fe 0.27672(5) 0.69048(5) 0.64394(5) 0.01218(17) Uani 1 1 d .
Fe2 Fe 0.55305(5) 0.76116(5) 0.89930(5) 0.00851(16) Uani 1 1 d .
P1 P 0.62529(8) 0.83968(8) 0.80002(8) 0.0098(2) Uani 1 1 d .
P2 P 0.62529(8) 0.63828(8) 0.84931(8) 0.0100(2) Uani 1 1 d .
O1 O 0.1666(3) 0.5271(3) 0.6787(3) 0.0391(11) Uani 1 1 d .
O2 O 0.3671(3) 0.6514(3) 0.4833(3) 0.0323(10) Uani 1 1 d .
N1 N 0.1293(3) 0.8392(3) 0.6658(3) 0.0133(8) Uani 1 1 d .
N2 N 0.1292(3) 0.8055(3) 0.5195(3) 0.0112(8) Uani 1 1 d .
N3 N 0.2114(3) 0.5980(3) 0.6751(3) 0.0223(9) Uani 1 1 d .
N4 N 0.3343(3) 0.6743(3) 0.5500(3) 0.0206(9) Uani 1 1 d .
N5 N 0.3783(3) 0.7367(3) 0.7454(3) 0.0142(8) Uani 1 1 d .
C1 C 0.1412(3) 0.7558(3) 0.4348(3) 0.0136(9) Uani 1 1 d .
C2 C 0.0777(3) 0.6775(3) 0.4064(3) 0.0160(10) Uani 1 1 d .
C3 C 0.0858(4) 0.6337(4) 0.3225(4) 0.0230(11) Uani 1 1 d .
H3 H 0.043150 0.580992 0.302140 0.028 Uiso 1 1 calc R
C4 C 0.1538(4) 0.6636(4) 0.2666(4) 0.0257(12) Uani 1 1 d .
C5 C 0.2163(4) 0.7411(4) 0.2970(4) 0.0224(11) Uani 1 1 d .
H5 H 0.263762 0.761906 0.259754 0.027 Uiso 1 1 calc R
C6 C 0.2103(4) 0.7887(3) 0.3810(3) 0.0171(10) Uani 1 1 d .
C7 C 0.0058(4) 0.6413(4) 0.4678(4) 0.0243(11) Uani 1 1 d .
H7A H -0.035663 0.590047 0.434916 0.036 Uiso 1 1 calc GR
H7B H -0.036390 0.692278 0.482855 0.036 Uiso 1 1 calc GR
H7C H 0.042727 0.618278 0.525328 0.036 Uiso 1 1 calc GR
C8 C 0.1604(5) 0.6140(5) 0.1753(4) 0.0403(17) Uani 1 1 d .
H8A H 0.108426 0.635739 0.127410 0.060 Uiso 1 1 calc GR
H8B H 0.151510 0.546141 0.181823 0.060 Uiso 1 1 calc GR
H8C H 0.225553 0.627611 0.157115 0.060 Uiso 1 1 calc GR
C9 C 0.2794(4) 0.8711(4) 0.4138(4) 0.0244(11) Uani 1 1 d .
H9A H 0.240509 0.925474 0.426137 0.037 Uiso 1 1 calc GR
H9B H 0.320005 0.886049 0.365578 0.037 Uiso 1 1 calc GR
H9C H 0.322558 0.855299 0.471006 0.037 Uiso 1 1 calc GR
C10 C 0.0543(4) 0.8789(3) 0.5158(3) 0.0173(10) Uani 1 1 d .
H10A H -0.011755 0.854487 0.485732 0.021 Uiso 1 1 calc R
H10B H 0.073928 0.934225 0.482167 0.021 Uiso 1 1 calc R
C11 C 0.0547(4) 0.9030(3) 0.6198(3) 0.0157(10) Uani 1 1 d .
H11A H 0.074765 0.969567 0.634745 0.019 Uiso 1 1 calc R
H11B H -0.011307 0.890268 0.638168 0.019 Uiso 1 1 calc R
C12 C 0.1687(3) 0.7852(3) 0.6050(3) 0.0106(9) Uani 1 1 d .
C13 C 0.1484(3) 0.8353(3) 0.7649(3) 0.0130(9) Uani 1 1 d .
C14 C 0.0920(3) 0.7735(3) 0.8107(3) 0.0154(10) Uani 1 1 d .
C15 C 0.1099(4) 0.7733(3) 0.9076(4) 0.0173(10) Uani 1 1 d .
H15 H 0.074574 0.729243 0.939331 0.021 Uiso 1 1 calc R
C16 C 0.1781(4) 0.8359(3) 0.9589(3) 0.0163(10) Uani 1 1 d .
C17 C 0.2314(4) 0.8977(3) 0.9111(4) 0.0191(10) Uani 1 1 d .
H17 H 0.277828 0.941025 0.945728 0.023 Uiso 1 1 calc R
C18 C 0.2189(3) 0.8983(3) 0.8142(3) 0.0136(9) Uani 1 1 d .
C19 C 0.2810(4) 0.9632(4) 0.7654(4) 0.0209(11) Uani 1 1 d .
H19A H 0.334747 0.928470 0.744075 0.031 Uiso 1 1 calc GR
H19B H 0.309249 1.014367 0.808527 0.031 Uiso 1 1 calc GR
H19C H 0.239672 0.989339 0.711801 0.031 Uiso 1 1 calc GR
C20 C 0.0104(4) 0.7110(4) 0.7560(4) 0.0224(11) Uani 1 1 d .
H20A H -0.045177 0.749486 0.730915 0.034 Uiso 1 1 calc GR
H20B H -0.012462 0.664491 0.797226 0.034 Uiso 1 1 calc GR
H20C H 0.036076 0.678802 0.704679 0.034 Uiso 1 1 calc GR
C21 C 0.1953(5) 0.8378(5) 1.0647(4) 0.0304(13) Uani 1 1 d .
H21A H 0.255392 0.804039 1.086882 0.046 Uiso 1 1 calc GR
H21B H 0.138317 0.807647 1.087231 0.046 Uiso 1 1 calc GR
H21C H 0.203251 0.903047 1.088278 0.046 Uiso 1 1 calc GR
C22 C 0.4471(3) 0.7451(3) 0.8036(3) 0.0108(9) Uani 1 1 d .
C23 C 0.4927(3) 0.8591(3) 0.9823(3) 0.0125(9) Uani 1 1 d .
H23 H 0.457753 0.912664 0.960105 0.015 Uiso 1 1 calc R
C24 C 0.4503(4) 0.7681(3) 0.9922(3) 0.0150(9) Uani 1 1 d .
H24 H 0.381981 0.750340 0.977584 0.018 Uiso 1 1 calc R
C25 C 0.5278(4) 0.7086(3) 1.0277(3) 0.0151(9) Uani 1 1 d .
H25 H 0.520620 0.644230 1.041350 0.018 Uiso 1 1 calc R
C26 C 0.6186(4) 0.7634(3) 1.0393(3) 0.0164(10) Uani 1 1 d .
H26 H 0.682580 0.741621 1.061863 0.020 Uiso 1 1 calc R
C27 C 0.5967(3) 0.8552(3) 1.0115(3) 0.0149(9) Uani 1 1 d .
H27 H 0.643414 0.905938 1.012110 0.018 Uiso 1 1 calc R
C28 C 0.5621(3) 0.9399(3) 0.7468(3) 0.0118(9) Uani 1 1 d .
C29 C 0.5142(3) 0.9391(3) 0.6552(3) 0.0143(9) Uani 1 1 d .
H29 H 0.514578 0.884267 0.616691 0.017 Uiso 1 1 calc R
C30 C 0.4659(4) 1.0173(3) 0.6195(3) 0.0169(10) Uani 1 1 d .
H30 H 0.432675 1.015744 0.557148 0.020 Uiso 1 1 calc R
C31 C 0.4662(4) 1.0986(3) 0.6755(4) 0.0178(10) Uani 1 1 d .
H31 H 0.433743 1.152658 0.651169 0.021 Uiso 1 1 calc R
C32 C 0.5140(4) 1.0999(3) 0.7662(4) 0.0191(10) Uani 1 1 d .
H32 H 0.514001 1.155212 0.804092 0.023 Uiso 1 1 calc R
C33 C 0.5620(4) 1.0218(3) 0.8030(3) 0.0155(9) Uani 1 1 d .
H33 H 0.594479 1.023546 0.865548 0.019 Uiso 1 1 calc R
C34 C 0.7522(3) 0.8878(3) 0.8312(3) 0.0121(9) Uani 1 1 d .
C35 C 0.7932(4) 0.9407(3) 0.7663(3) 0.0144(9) Uani 1 1 d .
H35 H 0.754271 0.954265 0.708656 0.017 Uiso 1 1 calc R
C36 C 0.8907(4) 0.9735(3) 0.7858(3) 0.0164(10) Uani 1 1 d .
H36 H 0.918005 1.010484 0.741918 0.020 Uiso 1 1 calc R
C37 C 0.9491(4) 0.9528(3) 0.8691(4) 0.0189(10) Uani 1 1 d .
H37 H 1.016465 0.974197 0.881316 0.023 Uiso 1 1 calc R
C38 C 0.9086(4) 0.9008(3) 0.9340(3) 0.0172(10) Uani 1 1 d .
H38 H 0.948254 0.887270 0.991218 0.021 Uiso 1 1 calc R
C39 C 0.8104(3) 0.8683(3) 0.9161(3) 0.0148(9) Uani 1 1 d .
H39 H 0.782861 0.832934 0.961138 0.018 Uiso 1 1 calc R
C40 C 0.6407(3) 0.7568(3) 0.7055(3) 0.0139(9) Uani 1 1 d .
H40A H 0.575497 0.737978 0.669273 0.017 Uiso 1 1 calc R
H40B H 0.682634 0.785457 0.663068 0.017 Uiso 1 1 calc R
C41 C 0.6907(4) 0.6716(3) 0.7521(3) 0.0144(9) Uani 1 1 d .
H41A H 0.761293 0.687513 0.775681 0.017 Uiso 1 1 calc R
H41B H 0.687787 0.618613 0.706315 0.017 Uiso 1 1 calc R
C42 C 0.7200(3) 0.5830(3) 0.9324(3) 0.0141(9) Uani 1 1 d .
C43 C 0.8175(4) 0.6193(3) 0.9509(4) 0.0196(10) Uani 1 1 d .
H43 H 0.836105 0.672530 0.918782 0.024 Uiso 1 1 calc R
C44 C 0.8874(4) 0.5785(4) 1.0157(4) 0.0277(12) Uani 1 1 d .
H44 H 0.953434 0.603676 1.027086 0.033 Uiso 1 1 calc R
C45 C 0.8615(4) 0.5013(4) 1.0637(4) 0.0257(12) Uani 1 1 d .
H45 H 0.909383 0.473604 1.108138 0.031 Uiso 1 1 calc R
C46 C 0.7645(4) 0.4644(4) 1.0463(4) 0.0211(11) Uani 1 1 d .
H46 H 0.745880 0.411598 1.079089 0.025 Uiso 1 1 calc R
C47 C 0.6948(4) 0.5056(3) 0.9806(3) 0.0167(10) Uani 1 1 d .
H47 H 0.628882 0.480005 0.968724 0.020 Uiso 1 1 calc R
C48 C 0.5479(3) 0.5363(3) 0.8035(3) 0.0117(9) Uani 1 1 d .
C49 C 0.4514(4) 0.5246(3) 0.8244(3) 0.0140(9) Uani 1 1 d .
H49 H 0.425137 0.572100 0.859848 0.017 Uiso 1 1 calc R
C50 C 0.3937(4) 0.4456(3) 0.7944(4) 0.0169(10) Uani 1 1 d .
H50 H 0.329287 0.437933 0.811026 0.020 Uiso 1 1 calc R
C51 C 0.4302(4) 0.3769(3) 0.7397(4) 0.0197(10) Uani 1 1 d .
H51 H 0.389529 0.323747 0.716612 0.024 Uiso 1 1 calc R
C52 C 0.5256(4) 0.3865(3) 0.7193(4) 0.0204(11) Uani 1 1 d .
H52 H 0.551363 0.338352 0.684356 0.024 Uiso 1 1 calc R
C53 C 0.5838(4) 0.4656(3) 0.7491(3) 0.0183(10) Uani 1 1 d .
H53 H 0.648457 0.472310 0.732751 0.022 Uiso 1 1 calc R
F1 F 0.3068(2) 0.1090(2) 0.4661(2) 0.0299(8) Uani 1 1 d .
F2 F 0.1742(3) 0.0708(3) 0.5375(3) 0.0471(11) Uani 1 1 d .
F3 F 0.1678(2) 0.1941(2) 0.4394(2) 0.0286(7) Uani 1 1 d .
F4 F 0.2652(3) 0.2030(3) 0.5815(2) 0.0393(9) Uani 1 1 d .
B1 B 0.2268(4) 0.1414(4) 0.5052(4) 0.0132(10) Uani 1 1 d .
Cl1 Cl 0.11521(14) 0.13891(12) 0.82992(12) 0.0476(4) Uani 1 1 d .
Cl2 Cl 0.16442(11) 0.31869(10) 0.75755(13) 0.0407(4) Uani 1 1 d .
C107 C 0.1178(5) 0.2049(4) 0.7303(4) 0.0320(13) Uani 1 1 d .
H10C H 0.159542 0.173528 0.689343 0.038 Uiso 1 1 calc R
H10D H 0.049811 0.207343 0.695650 0.038 Uiso 1 1 calc R
Cl3 Cl 0.40258(11) 0.41156(12) 0.48934(10) 0.0375(4) Uani 1 1 d .
Cl4 Cl 0.20077(11) 0.47353(10) 0.43531(11) 0.0341(3) Uani 1 1 d .
C108 C 0.2788(5) 0.3995(5) 0.5062(5) 0.0437(17) Uani 1 1 d .
H10E H 0.274094 0.414087 0.572291 0.052 Uiso 1 1 calc R
H10F H 0.255674 0.333474 0.492372 0.052 Uiso 1 1 calc R

loop_
_atom_site_aniso_label
_atom_site_aniso_U_11
_atom_site_aniso_U_22
_atom_site_aniso_U_33
_atom_site_aniso_U_23
_atom_site_aniso_U_13
_atom_site_aniso_U_12
Fe1 0.0134(4) 0.0085(3) 0.0153(4) -0.0014(3) 0.0037(3) 0.0044(3)
Fe2 0.0112(3) 0.0065(3) 0.0092(3) -0.0012(3) 0.0059(3) 0.0030(2)
P1 0.0127(5) 0.0078(5) 0.0101(5) -0.0003(4) 0.0057(4) 0.0020(4)
P2 0.0125(5) 0.0075(5) 0.0114(5) -0.0016(4) 0.0062(4) 0.0037(4)
O1 0.039(2) 0.019(2) 0.055(3) 0.0084(19) -0.007(2) -0.0089(18)
O2 0.039(2) 0.042(2) 0.021(2) 0.0008(17) 0.0157(18) 0.0191(19)
N1 0.018(2) 0.0119(18) 0.0123(19) 0.0011(15) 0.0085(15) 0.0079(15)
N2 0.0179(19) 0.0081(17) 0.0089(18) 0.0002(14) 0.0046(15) 0.0092(15)
N3 0.023(2) 0.011(2) 0.032(3) 0.0042(18) 0.0012(19) 0.0039(17)
N4 0.020(2) 0.021(2) 0.021(2) 0.0000(17) 0.0046(17) 0.0122(17)
N5 0.018(2) 0.0084(18) 0.017(2) -0.0010(15) 0.0057(17) 0.0016(15)
C1 0.016(2) 0.012(2) 0.013(2) 0.0004(17) 0.0043(18) 0.0060(18)
C2 0.014(2) 0.014(2) 0.020(2) 0.0005(19) 0.0015(19) 0.0033(18)
C3 0.027(3) 0.019(3) 0.021(3) -0.007(2) -0.003(2) 0.010(2)
C4 0.026(3) 0.028(3) 0.022(3) -0.008(2) -0.001(2) 0.018(2)
C5 0.024(3) 0.030(3) 0.015(2) 0.001(2) 0.008(2) 0.015(2)
C6 0.017(2) 0.018(2) 0.018(2) 0.0036(19) 0.0046(19) 0.0103(19)
C7 0.024(3) 0.019(3) 0.029(3) -0.004(2) 0.005(2) -0.001(2)
C8 0.047(4) 0.051(4) 0.021(3) -0.017(3) -0.003(3) 0.022(3)
C9 0.023(3) 0.022(3) 0.031(3) 0.000(2) 0.012(2) 0.002(2)
C10 0.020(2) 0.017(2) 0.017(2) -0.0005(19) 0.0064(19) 0.0113(19)
C11 0.020(2) 0.013(2) 0.016(2) -0.0011(18) 0.0071(19) 0.0078(18)
C12 0.011(2) 0.011(2) 0.011(2) -0.0011(17) 0.0062(17) 0.0011(16)
C13 0.016(2) 0.011(2) 0.015(2) 0.0032(17) 0.0093(18) 0.0073(17)
C14 0.014(2) 0.012(2) 0.022(3) 0.0003(19) 0.0083(19) 0.0041(18)
C15 0.020(2) 0.014(2) 0.021(3) 0.0038(19) 0.012(2) 0.0079(19)
C16 0.018(2) 0.020(2) 0.012(2) 0.0000(18) 0.0037(18) 0.0118(19)
C17 0.015(2) 0.016(2) 0.027(3) -0.008(2) 0.006(2) 0.0059(19)
C18 0.013(2) 0.011(2) 0.017(2) -0.0017(18) 0.0058(18) 0.0044(17)
C19 0.021(2) 0.017(2) 0.028(3) 0.000(2) 0.011(2) 0.003(2)
C20 0.026(3) 0.015(2) 0.028(3) 0.000(2) 0.010(2) -0.004(2)
C21 0.036(3) 0.044(4) 0.013(3) -0.002(2) 0.008(2) 0.014(3)
C22 0.018(2) 0.0052(19) 0.013(2) 0.0025(16) 0.0111(19) 0.0062(16)
C23 0.020(2) 0.012(2) 0.009(2) -0.0005(17) 0.0091(18) 0.0071(18)
C24 0.018(2) 0.022(2) 0.008(2) -0.0029(18) 0.0103(18) 0.0027(19)
C25 0.023(2) 0.016(2) 0.009(2) 0.0026(17) 0.0091(18) 0.0033(19)
C26 0.019(2) 0.017(2) 0.013(2) -0.0065(18) 0.0048(18) 0.0037(19)
C27 0.015(2) 0.018(2) 0.011(2) -0.0110(18) 0.0034(17) -0.0035(18)
C28 0.010(2) 0.015(2) 0.011(2) -0.0032(17) 0.0030(17) 0.0038(17)
C29 0.014(2) 0.013(2) 0.016(2) 0.0011(18) 0.0049(18) 0.0033(17)
C30 0.020(2) 0.020(2) 0.012(2) 0.0044(19) 0.0052(19) 0.0042(19)
C31 0.019(2) 0.015(2) 0.021(3) 0.0052(19) 0.007(2) 0.0102(19)
C32 0.023(3) 0.014(2) 0.023(3) 0.000(2) 0.014(2) 0.0045(19)
C33 0.020(2) 0.014(2) 0.015(2) -0.0018(18) 0.0065(19) 0.0022(18)
C34 0.016(2) 0.009(2) 0.013(2) -0.0018(17) 0.0087(18) 0.0039(17)
C35 0.018(2) 0.013(2) 0.015(2) 0.0009(18) 0.0063(18) 0.0059(18)
C36 0.020(2) 0.013(2) 0.019(2) 0.0010(18) 0.0134(19) 0.0037(18)
C37 0.014(2) 0.014(2) 0.031(3) -0.002(2) 0.010(2) 0.0025(18)
C38 0.017(2) 0.018(2) 0.017(2) -0.0002(19) 0.0040(19) 0.0049(19)
C39 0.016(2) 0.015(2) 0.016(2) 0.0026(18) 0.0100(18) 0.0042(18)
C40 0.016(2) 0.013(2) 0.014(2) 0.0041(18) 0.0037(18) 0.0028(18)
C41 0.019(2) 0.014(2) 0.012(2) 0.0004(18) 0.0066(18) 0.0059(18)
C42 0.018(2) 0.010(2) 0.016(2) -0.0027(17) 0.0075(18) 0.0066(18)
C43 0.019(2) 0.012(2) 0.027(3) 0.001(2) 0.003(2) 0.0032(19)
C44 0.021(3) 0.024(3) 0.036(3) -0.001(2) -0.002(2) 0.006(2)
C45 0.030(3) 0.023(3) 0.024(3) -0.003(2) 0.003(2) 0.016(2)
C46 0.027(3) 0.018(2) 0.019(3) 0.001(2) 0.006(2) 0.010(2)
C47 0.017(2) 0.017(2) 0.018(2) -0.0021(19) 0.0081(19) 0.0062(19)
C48 0.015(2) 0.008(2) 0.013(2) 0.0003(17) 0.0045(17) 0.0028(17)
C49 0.019(2) 0.009(2) 0.016(2) 0.0001(17) 0.0072(18) 0.0037(18)
C50 0.019(2) 0.012(2) 0.021(3) 0.0023(19) 0.0078(19) -0.0006(18)
C51 0.028(3) 0.012(2) 0.018(2) -0.0058(19) 0.000(2) -0.001(2)
C52 0.029(3) 0.012(2) 0.021(3) -0.0052(19) 0.007(2) 0.005(2)
C53 0.024(3) 0.016(2) 0.015(2) -0.0042(19) 0.0049(19) 0.006(2)
F1 0.0271(17) 0.0392(19) 0.0285(17) 0.0098(14) 0.0159(14) 0.0179(14)
F2 0.035(2) 0.0298(19) 0.084(3) 0.028(2) 0.029(2) 0.0058(16)
F3 0.0218(16) 0.0254(16) 0.0382(19) 0.0088(14) 0.0009(14) 0.0082(13)
F4 0.056(2) 0.036(2) 0.0272(19) -0.0011(15) 0.0083(16) 0.0145(17)
B1 0.015(2) 0.010(2) 0.019(3) 0.011(2) 0.014(2) 0.0102(19)
Cl1 0.0611(11) 0.0411(9) 0.0444(9) 0.0191(7) 0.0183(8) -0.0065(8)
Cl2 0.0352(8) 0.0159(6) 0.0685(11) 0.0044(6) -0.0006(7) -0.0029(5)
C107 0.054(4) 0.017(3) 0.025(3) 0.001(2) 0.006(3) -0.004(3)
Cl3 0.0348(8) 0.0481(9) 0.0291(7) -0.0052(6) 0.0020(6) 0.0137(6)
Cl4 0.0346(7) 0.0336(7) 0.0368(8) 0.0018(6) 0.0117(6) 0.0135(6)
C108 0.048(4) 0.035(4) 0.052(4) 0.022(3) 0.015(3) 0.019(3)

loop_
_atom_type_symbol
_atom_type_description
_atom_type_scat_dispersion_real
_atom_type_scat_dispersion_imag
_atom_type_scat_source
C C 0.0181 0.0091 'International Tables Vol C Tables 4.2.6.8 and 6.1.1.4'
H H 0.0000 0.0000 'International Tables Vol C Tables 4.2.6.8 and 6.1.1.4'
B B 0.0090 0.0039 'International Tables Vol C Tables 4.2.6.8 and 6.1.1.4'
Cl Cl 0.3639 0.7018 'International Tables Vol C Tables 4.2.6.8 and 6.1.1.4'
F F 0.0727 0.0534 'International Tables Vol C Tables 4.2.6.8 and 6.1.1.4'
Fe Fe -1.1336 3.1974 'International Tables Vol C Tables 4.2.6.8 and 6.1.1.4'
N N 0.0311 0.0180 'International Tables Vol C Tables 4.2.6.8 and 6.1.1.4'
O O 0.0492 0.0322 'International Tables Vol C Tables 4.2.6.8 and 6.1.1.4'
P P 0.2955 0.4335 'International Tables Vol C Tables 4.2.6.8 and 6.1.1.4'

loop_
_geom_angle_atom_site_label_1
_geom_angle_atom_site_label_2
_geom_angle_atom_site_label_3
_geom_angle
N3 Fe1 N4 116.6(2)
N3 Fe1 N5 111.8(2)
N3 Fe1 C12 102.6(2)
N4 Fe1 N5 106.6(2)
N4 Fe1 C12 105.46(19)
N5 Fe1 C12 113.73(17)
P1 Fe2 P2 85.82(6)
C22 Fe2 P1 85.66(15)
C22 Fe2 P2 91.39(14)
C22 Fe2 C23 99.01(19)
C22 Fe2 C24 88.1(2)
C22 Fe2 C25 115.0(2)
C22 Fe2 C26 153.7(2)
C22 Fe2 C27 137.19(19)
C23 Fe2 P1 107.10(14)
C23 Fe2 P2 163.89(13)
C23 Fe2 C24 39.88(19)
C23 Fe2 C25 66.74(18)
C23 Fe2 C26 66.56(18)
C23 Fe2 C27 39.83(18)
C24 Fe2 P1 144.59(14)
C24 Fe2 P2 129.20(15)
C24 Fe2 C25 39.61(19)
C24 Fe2 C26 66.66(19)
C25 Fe2 P1 158.83(15)
C25 Fe2 P2 97.74(14)
C26 Fe2 P1 118.97(15)
C26 Fe2 P2 98.99(14)
C26 Fe2 C25 39.89(19)
C27 Fe2 P1 95.43(15)
C27 Fe2 P2 131.40(14)
C27 Fe2 C24 66.73(19)
C27 Fe2 C25 66.6(2)
C27 Fe2 C26 39.29(19)
C28 P1 Fe2 117.94(16)
C28 P1 C34 101.4(2)
C28 P1 C40 106.9(2)
C34 P1 Fe2 121.11(16)
C40 P1 Fe2 106.54(16)
C40 P1 C34 101.0(2)
C41 P2 Fe2 109.52(15)
C42 P2 Fe2 117.52(15)
C42 P2 C41 104.6(2)
C48 P2 Fe2 118.42(15)
C48 P2 C41 104.1(2)
C48 P2 C42 101.0(2)
C12 N1 C11 112.7(4)
C12 N1 C13 126.5(4)
C13 N1 C11 120.7(4)
C1 N2 C10 118.7(4)
C12 N2 C1 126.9(4)
C12 N2 C10 113.8(4)
O1 N3 Fe1 166.3(5)
O2 N4 Fe1 170.7(5)
C22 N5 Fe1 165.2(4)
C2 C1 N2 118.1(4)
C6 C1 N2 119.8(4)
C6 C1 C2 121.9(4)
C1 C2 C7 120.8(4)
C3 C2 C1 117.7(5)
C3 C2 C7 121.5(5)
C2 C3 H3 118.8
C2 C3 C4 122.4(5)
C4 C3 H3 118.8
C3 C4 C5 118.5(5)
C3 C4 C8 120.9(6)
C5 C4 C8 120.6(6)
C4 C5 H5 119.3
C6 C5 C4 121.3(5)
C6 C5 H5 119.3
C1 C6 C5 118.1(5)
C1 C6 C9 121.1(5)
C5 C6 C9 120.8(5)
C2 C7 H7A 109.5
C2 C7 H7B 109.5
C2 C7 H7C 109.5
H7A C7 H7B 109.5
H7A C7 H7C 109.5
H7B C7 H7C 109.5
C4 C8 H8A 109.5
C4 C8 H8B 109.5
C4 C8 H8C 109.5
H8A C8 H8B 109.5
H8A C8 H8C 109.5
H8B C8 H8C 109.5
C6 C9 H9A 109.5
C6 C9 H9B 109.5
C6 C9 H9C 109.5
H9A C9 H9B 109.5
H9A C9 H9C 109.5
H9B C9 H9C 109.5
N2 C10 H10A 111.4
N2 C10 H10B 111.4
N2 C10 C11 101.9(4)
H10A C10 H10B 109.2
C11 C10 H10A 111.4
C11 C10 H10B 111.4
N1 C11 C10 102.6(3)
N1 C11 H11A 111.3
N1 C11 H11B 111.3
C10 C11 H11A 111.3
C10 C11 H11B 111.3
H11A C11 H11B 109.2
N1 C12 Fe1 123.4(3)
N2 C12 Fe1 127.5(3)
N2 C12 N1 109.1(4)
C14 C13 N1 119.6(4)
C14 C13 C18 121.5(4)
C18 C13 N1 118.8(4)
C13 C14 C20 120.6(5)
C15 C14 C13 118.5(5)
C15 C14 C20 120.8(4)
C14 C15 H15 119.2
C16 C15 C14 121.5(5)
C16 C15 H15 119.2
C15 C16 C21 121.6(5)
C17 C16 C15 118.4(5)
C17 C16 C21 120.0(5)
C16 C17 H17 118.9
C16 C17 C18 122.2(5)
C18 C17 H17 118.9
C13 C18 C19 121.7(4)
C17 C18 C13 117.8(4)
C17 C18 C19 120.5(4)
C18 C19 H19A 109.5
C18 C19 H19B 109.5
C18 C19 H19C 109.5
H19A C19 H19B 109.5
H19A C19 H19C 109.5
H19B C19 H19C 109.5
C14 C20 H20A 109.5
C14 C20 H20B 109.5
C14 C20 H20C 109.5
H20A C20 H20B 109.5
H20A C20 H20C 109.5
H20B C20 H20C 109.5
C16 C21 H21A 109.5
C16 C21 H21B 109.5
C16 C21 H21C 109.5
H21A C21 H21B 109.5
H21A C21 H21C 109.5
H21B C21 H21C 109.5
N5 C22 Fe2 177.5(4)
Fe2 C23 H23 125.2
C24 C23 Fe2 70.1(2)
C24 C23 H23 126.2
C27 C23 Fe2 70.1(2)
C27 C23 H23 126.2
C27 C23 C24 107.6(4)
Fe2 C24 H24 125.0
C23 C24 Fe2 70.0(2)
C23 C24 H24 125.9
C25 C24 Fe2 70.6(3)
C25 C24 C23 108.2(4)
C25 C24 H24 125.9
Fe2 C25 H25 125.7
C24 C25 Fe2 69.7(3)
C24 C25 H25 126.2
C24 C25 C26 107.5(4)
C26 C25 Fe2 69.9(3)
C26 C25 H25 126.2
Fe2 C26 H26 125.4
C25 C26 Fe2 70.2(3)
C25 C26 H26 125.9
C27 C26 Fe2 70.1(3)
C27 C26 C25 108.2(4)
C27 C26 H26 125.9
Fe2 C27 H27 125.1
C23 C27 Fe2 70.1(2)
C23 C27 H27 125.8
C26 C27 Fe2 70.7(3)
C26 C27 C23 108.5(4)
C26 C27 H27 125.8
C29 C28 P1 123.7(3)
C29 C28 C33 119.2(4)
C33 C28 P1 117.1(4)
C28 C29 H29 119.6
C30 C29 C28 120.8(4)
C30 C29 H29 119.6
C29 C30 H30 120.1
C29 C30 C31 119.8(5)
C31 C30 H30 120.1
C30 C31 H31 120.2
C32 C31 C30 119.7(4)
C32 C31 H31 120.2
C31 C32 H32 119.5
C31 C32 C33 121.1(5)
C33 C32 H32 119.5
C28 C33 H33 120.3
C32 C33 C28 119.5(5)
C32 C33 H33 120.3
C35 C34 P1 118.6(4)
C35 C34 C39 119.6(4)
C39 C34 P1 121.7(4)
C34 C35 H35 120.1
C36 C35 C34 119.9(5)
C36 C35 H35 120.1
C35 C36 H36 119.7
C35 C36 C37 120.7(5)
C37 C36 H36 119.7
C36 C37 H37 120.2
C38 C37 C36 119.7(5)
C38 C37 H37 120.2
C37 C38 H38 119.7
C37 C38 C39 120.5(5)
C39 C38 H38 119.7
C34 C39 H39 120.2
C38 C39 C34 119.6(4)
C38 C39 H39 120.2
P1 C40 H40A 110.5
P1 C40 H40B 110.5
H40A C40 H40B 108.7
C41 C40 P1 106.1(3)
C41 C40 H40A 110.5
C41 C40 H40B 110.5
P2 C41 H41A 110.0
P2 C41 H41B 110.0
C40 C41 P2 108.6(3)
C40 C41 H41A 110.0
C40 C41 H41B 110.0
H41A C41 H41B 108.4
C43 C42 P2 121.5(4)
C47 C42 P2 120.1(4)
C47 C42 C43 118.3(5)
C42 C43 H43 119.6
C44 C43 C42 120.9(5)
C44 C43 H43 119.6
C43 C44 H44 119.8
C45 C44 C43 120.4(5)
C45 C44 H44 119.8
C44 C45 H45 120.3
C44 C45 C46 119.5(5)
C46 C45 H45 120.3
C45 C46 H46 120.1
C45 C46 C47 119.7(5)
C47 C46 H46 120.1
C42 C47 C46 121.2(5)
C42 C47 H47 119.4
C46 C47 H47 119.4
C49 C48 P2 120.5(3)
C49 C48 C53 118.0(4)
C53 C48 P2 121.5(4)
C48 C49 H49 119.4
C50 C49 C48 121.2(4)
C50 C49 H49 119.4
C49 C50 H50 120.0
C49 C50 C51 119.9(5)
C51 C50 H50 120.0
C50 C51 H51 120.1
C52 C51 C50 119.8(5)
C52 C51 H51 120.1
C51 C52 H52 119.7
C51 C52 C53 120.6(4)
C53 C52 H52 119.7
C48 C53 H53 119.8
C52 C53 C48 120.4(5)
C52 C53 H53 119.8
F1 B1 F3 108.9(4)
F1 B1 F4 107.5(4)
F2 B1 F1 112.2(4)
F2 B1 F3 112.1(4)
F2 B1 F4 108.4(4)
F3 B1 F4 107.6(4)
Cl1 C107 H10C 109.2
Cl1 C107 H10D 109.2
Cl2 C107 Cl1 112.1(3)
Cl2 C107 H10C 109.2
Cl2 C107 H10D 109.2
H10C C107 H10D 107.9
Cl3 C108 Cl4 112.5(4)
Cl3 C108 H10E 109.1
Cl3 C108 H10F 109.1
Cl4 C108 H10E 109.1
Cl4 C108 H10F 109.1
H10E C108 H10F 107.8

loop_
_geom_bond_atom_site_label_1
_geom_bond_atom_site_label_2
_geom_bond_distance
Fe1 N3 1.680(5)
Fe1 N4 1.688(4)
Fe1 N5 1.953(4)
Fe1 C12 2.055(5)
Fe2 P1 2.1796(16)
Fe2 P2 2.1947(16)
Fe2 C22 1.855(5)
Fe2 C23 2.088(4)
Fe2 C24 2.089(4)
Fe2 C25 2.101(5)
Fe2 C26 2.096(5)
Fe2 C27 2.088(4)
P1 C28 1.820(5)
P1 C34 1.832(5)
P1 C40 1.828(5)
P2 C41 1.846(5)
P2 C42 1.842(5)
P2 C48 1.823(5)
O1 N3 1.173(6)
O2 N4 1.169(6)
N1 C11 1.481(6)
N1 C12 1.340(6)
N1 C13 1.427(6)
N2 C1 1.438(6)
N2 C10 1.481(5)
N2 C12 1.321(6)
N5 C22 1.167(6)
C1 C2 1.408(7)
C1 C6 1.391(7)
C2 C3 1.376(7)
C2 C7 1.510(7)
C3 H3 0.9500
C3 C4 1.387(8)
C4 C5 1.397(8)
C4 C8 1.504(7)
C5 H5 0.9500
C5 C6 1.394(7)
C6 C9 1.506(7)
C7 H7A 0.9800
C7 H7B 0.9800
C7 H7C 0.9800
C8 H8A 0.9800
C8 H8B 0.9800
C8 H8C 0.9800
C9 H9A 0.9800
C9 H9B 0.9800
C9 H9C 0.9800
C10 H10A 0.9900
C10 H10B 0.9900
C10 C11 1.540(7)
C11 H11A 0.9900
C11 H11B 0.9900
C13 C14 1.398(7)
C13 C18 1.399(7)
C14 C15 1.393(7)
C14 C20 1.519(7)
C15 H15 0.9500
C15 C16 1.390(7)
C16 C17 1.389(7)
C16 C21 1.521(7)
C17 H17 0.9500
C17 C18 1.394(7)
C18 C19 1.499(7)
C19 H19A 0.9800
C19 H19B 0.9800
C19 H19C 0.9800
C20 H20A 0.9800
C20 H20B 0.9800
C20 H20C 0.9800
C21 H21A 0.9800
C21 H21B 0.9800
C21 H21C 0.9800
C23 H23 0.9500
C23 C24 1.424(7)
C23 C27 1.422(7)
C24 H24 0.9500
C24 C25 1.420(7)
C25 H25 0.9500
C25 C26 1.432(7)
C26 H26 0.9500
C26 C27 1.407(7)
C27 H27 0.9500
C28 C29 1.393(7)
C28 C33 1.408(6)
C29 H29 0.9500
C29 C30 1.385(7)
C30 H30 0.9500
C30 C31 1.398(7)
C31 H31 0.9500
C31 C32 1.381(7)
C32 H32 0.9500
C32 C33 1.387(7)
C33 H33 0.9500
C34 C35 1.394(7)
C34 C39 1.403(7)
C35 H35 0.9500
C35 C36 1.382(7)
C36 H36 0.9500
C36 C37 1.389(7)
C37 H37 0.9500
C37 C38 1.382(7)
C38 H38 0.9500
C38 C39 1.390(7)
C39 H39 0.9500
C40 H40A 0.9900
C40 H40B 0.9900
C40 C41 1.534(6)
C41 H41A 0.9900
C41 H41B 0.9900
C42 C43 1.397(7)
C42 C47 1.385(7)
C43 H43 0.9500
C43 C44 1.388(7)
C44 H44 0.9500
C44 C45 1.384(9)
C45 H45 0.9500
C45 C46 1.394(8)
C46 H46 0.9500
C46 C47 1.398(7)
C47 H47 0.9500
C48 C49 1.401(6)
C48 C53 1.409(6)
C49 H49 0.9500
C49 C50 1.378(7)
C50 H50 0.9500
C50 C51 1.394(7)
C51 H51 0.9500
C51 C52 1.381(8)
C52 H52 0.9500
C52 C53 1.382(7)
C53 H53 0.9500
F1 B1 1.388(6)
F2 B1 1.354(6)
F3 B1 1.403(6)
F4 B1 1.423(7)
Cl1 C107 1.751(6)
Cl2 C107 1.739(6)
C107 H10C 0.9900
C107 H10D 0.9900
Cl3 C108 1.746(7)
Cl4 C108 1.762(7)
C108 H10E 0.9900
C108 H10F 0.9900

loop_
_geom_torsion_atom_site_label_1
_geom_torsion_atom_site_label_2
_geom_torsion_atom_site_label_3
_geom_torsion_atom_site_label_4
_geom_torsion
Fe2 P1 C28 C29 -105.3(4)
Fe2 P1 C28 C33 74.2(4)
Fe2 P1 C34 C35 -177.4(3)
Fe2 P1 C34 C39 6.3(4)
Fe2 P1 C40 C41 -51.1(3)
Fe2 P2 C41 C40 -25.3(4)
Fe2 P2 C42 C43 -81.2(4)
Fe2 P2 C42 C47 96.6(4)
Fe2 P2 C48 C49 -18.7(4)
Fe2 P2 C48 C53 163.5(3)
Fe2 C23 C24 C25 60.6(3)
Fe2 C23 C27 C26 -60.5(3)
Fe2 C24 C25 C26 59.9(3)
Fe2 C25 C26 C27 60.0(3)
Fe2 C26 C27 C23 60.1(3)
P1 C28 C29 C30 178.8(4)
P1 C28 C33 C32 -179.3(4)
P1 C34 C35 C36 -176.3(3)
P1 C34 C39 C38 175.4(4)
P1 C40 C41 P2 47.1(4)
P2 C42 C43 C44 178.2(4)
P2 C42 C47 C46 -177.8(4)
P2 C48 C49 C50 -176.6(4)
P2 C48 C53 C52 176.6(4)
N1 C13 C14 C15 -177.9(4)
N1 C13 C14 C20 -0.4(6)
N1 C13 C18 C17 175.6(4)
N1 C13 C18 C19 -5.7(6)
N2 C1 C2 C3 176.2(4)
N2 C1 C2 C7 -5.7(7)
N2 C1 C6 C5 -176.9(4)
N2 C1 C6 C9 5.3(7)
N2 C10 C11 N1 -0.3(5)
N4 Fe1 N3 O1 -18.5(18)
N5 Fe1 N3 O1 -141.6(17)
C1 N2 C10 C11 172.0(4)
C1 N2 C12 Fe1 10.7(7)
C1 N2 C12 N1 -171.3(4)
C1 C2 C3 C4 0.5(7)
C2 C1 C6 C5 -0.5(7)
C2 C1 C6 C9 -178.4(5)
C2 C3 C4 C5 0.0(8)
C2 C3 C4 C8 -180.0(5)
C3 C4 C5 C6 -0.8(8)
C4 C5 C6 C1 1.0(7)
C4 C5 C6 C9 178.9(5)
C6 C1 C2 C3 -0.2(7)
C6 C1 C2 C7 177.9(5)
C7 C2 C3 C4 -177.6(5)
C8 C4 C5 C6 179.2(5)
C10 N2 C1 C2 -84.9(5)
C10 N2 C1 C6 91.6(5)
C10 N2 C12 Fe1 -178.7(3)
C10 N2 C12 N1 -0.7(6)
C11 N1 C12 Fe1 178.6(3)
C11 N1 C12 N2 0.5(5)
C11 N1 C13 C14 88.4(5)
C11 N1 C13 C18 -87.3(5)
C12 Fe1 N3 O1 96.2(18)
C12 N1 C11 C10 -0.1(5)
C12 N1 C13 C14 -87.3(6)
C12 N1 C13 C18 97.0(6)
C12 N2 C1 C2 85.3(6)
C12 N2 C1 C6 -98.2(6)
C12 N2 C10 C11 0.7(5)
C13 N1 C11 C10 -176.3(4)
C13 N1 C12 Fe1 -5.4(7)
C13 N1 C12 N2 176.5(4)
C13 C14 C15 C16 3.4(7)
C14 C13 C18 C17 0.0(7)
C14 C13 C18 C19 178.7(4)
C14 C15 C16 C17 -2.1(7)
C14 C15 C16 C21 178.0(4)
C15 C16 C17 C18 -0.4(7)
C16 C17 C18 C13 1.4(7)
C16 C17 C18 C19 -177.3(4)
C18 C13 C14 C15 -2.3(7)
C18 C13 C14 C20 175.2(4)
C20 C14 C15 C16 -174.1(4)
C21 C16 C17 C18 179.5(4)
C23 C24 C25 Fe2 -60.2(3)
C23 C24 C25 C26 -0.3(5)
C24 C23 C27 Fe2 60.4(3)
C24 C23 C27 C26 -0.1(5)
C24 C25 C26 Fe2 -59.8(3)
C24 C25 C26 C27 0.2(5)
C25 C26 C27 Fe2 -60.2(3)
C25 C26 C27 C23 -0.1(5)
C27 C23 C24 Fe2 -60.4(3)
C27 C23 C24 C25 0.2(5)
C28 P1 C34 C35 -44.5(4)
C28 P1 C34 C39 139.2(4)
C28 P1 C40 C41 -178.1(3)
C28 C29 C30 C31 0.9(7)
C29 C28 C33 C32 0.2(7)
C29 C30 C31 C32 -0.6(7)
C30 C31 C32 C33 0.1(8)
C31 C32 C33 C28 0.1(7)
C33 C28 C29 C30 -0.7(7)
C34 P1 C28 C29 119.9(4)
C34 P1 C28 C33 -60.6(4)
C34 P1 C40 C41 76.2(3)
C34 C35 C36 C37 1.2(7)
C35 C34 C39 C38 -0.8(7)
C35 C36 C37 C38 -1.6(7)
C36 C37 C38 C39 0.8(7)
C37 C38 C39 C34 0.4(7)
C39 C34 C35 C36 0.0(6)
C40 P1 C28 C29 14.6(5)
C40 P1 C28 C33 -166.0(4)
C40 P1 C34 C35 65.5(4)
C40 P1 C34 C39 -110.8(4)
C41 P2 C42 C43 40.4(4)
C41 P2 C42 C47 -141.8(4)
C41 P2 C48 C49 -140.5(4)
C41 P2 C48 C53 41.6(4)
C42 P2 C41 C40 -152.1(3)
C42 P2 C48 C49 111.2(4)
C42 P2 C48 C53 -66.7(4)
C42 C43 C44 C45 -0.5(8)
C43 C42 C47 C46 0.1(7)
C43 C44 C45 C46 0.2(8)
C44 C45 C46 C47 0.2(8)
C45 C46 C47 C42 -0.4(7)
C47 C42 C43 C44 0.3(7)
C48 P2 C41 C40 102.3(3)
C48 P2 C42 C43 148.3(4)
C48 P2 C42 C47 -33.8(4)
C48 C49 C50 C51 -2.1(7)
C49 C48 C53 C52 -1.4(7)
C49 C50 C51 C52 2.8(8)
C50 C51 C52 C53 -2.8(8)
C51 C52 C53 C48 2.1(8)
C53 C48 C49 C50 1.4(7)
